data_7123846
loop_
_publ_author_name
'Petry, Nicolas'
'Vanderbeeken, Thibaut'
'Malher, Astrid'
'Bringer, Yoan'
'Retailleau, Pascal'
'Bantreil, Xavier'
'Lamaty, Fr\'ed\'eric'

_publ_section_title
;
 Mechanosynthesis of Sydnone-containing Coordination Complexes
;
_journal_name_full 'Chemical Communications'
_journal_paper_doi 10.1039/C9CC04673A
_journal_year 2019
_chemical_formula_moiety 'C26 H18 Cl2 Cu N6 O4'
_chemical_formula_sum 'C26 H18 Cl2 Cu N6 O4'
_chemical_formula_weight 612.90
_space_group_crystal_system triclinic
_space_group_IT_number 2
_space_group_name_Hall '-P 1'
_space_group_name_H-M_alt 'P -1'
_symmetry_space_group_name_Hall '-P 1'
_symmetry_space_group_name_H-M 'P -1'
_atom_sites_solution_hydrogens geom
_atom_sites_solution_primary dual
_atom_sites_solution_secondary difmap
_audit_creation_method SHELXL-2018/3
_audit_update_record
;
2019-07-09 deposited with the CCDC.    2019-07-11 downloaded from the CCDC.
;
_cell_angle_alpha 108.745(4)
_cell_angle_beta 104.613(3)
_cell_angle_gamma 96.672(4)
_cell_formula_units_Z 1
_cell_length_a 8.0661(3)
_cell_length_b 8.8517(4)
_cell_length_c 10.0437(4)
_cell_measurement_reflns_used 7697
_cell_measurement_temperature 293(2)
_cell_measurement_theta_max 31.0550
_cell_measurement_theta_min 3.9370
_cell_volume 641.70(5)
_computing_cell_refinement 'CrysAlisPro 1.171.39.46 (Rigaku OD, 2018)'
_computing_data_collection 'CrysAlisPro 1.171.39.46 (Rigaku OD, 2018)'
_computing_data_reduction 'CrysAlisPro 1.171.39.46 (Rigaku OD, 2018)'
_computing_structure_refinement 'SHELXL-2018/3 (Sheldrick, 2015)'
_computing_structure_solution 'SHELXT 2014/5 (Sheldrick, 2015)'
_diffrn_ambient_environment air
_diffrn_ambient_temperature 293(2)
_diffrn_detector 'HPAD Dectris Pilatus3R-200K-A'
_diffrn_measured_fraction_theta_full 0.996
_diffrn_measured_fraction_theta_max 0.902
_diffrn_measurement_device 'four-circle diffractometer'
_diffrn_measurement_device_type 'XtaLAB AFC12 (RINC): Kappa single'
_diffrn_radiation_monochromator 'Rigaku MaxFlux double bounce layer optics'
_diffrn_radiation_probe x-ray
_diffrn_radiation_type 'Mo K\a'
_diffrn_radiation_wavelength 0.71073
_diffrn_reflns_av_R_equivalents 0.0538
_diffrn_reflns_av_unetI/netI 0.0399
_diffrn_reflns_Laue_measured_fraction_full 0.996
_diffrn_reflns_Laue_measured_fraction_max 0.902
_diffrn_reflns_limit_h_max 11
_diffrn_reflns_limit_h_min -11
_diffrn_reflns_limit_k_max 12
_diffrn_reflns_limit_k_min -12
_diffrn_reflns_limit_l_max 14
_diffrn_reflns_limit_l_min -14
_diffrn_reflns_number 17478
_diffrn_reflns_point_group_measured_fraction_full 0.996
_diffrn_reflns_point_group_measured_fraction_max 0.902
_diffrn_reflns_theta_full 25.242
_diffrn_reflns_theta_max 31.036
_diffrn_reflns_theta_min 3.671
_diffrn_source 'micro-focus sealed X-ray tube'
_diffrn_source_type 'Rigaku (Mo) mm003 X-ray Source'
_exptl_absorpt_coefficient_mu 1.105
_exptl_absorpt_correction_T_max 1.00000
_exptl_absorpt_correction_T_min 0.66254
_exptl_absorpt_correction_type multi-scan
_exptl_absorpt_process_details
;
CrysAlisPro 1.171.39.46 (Rigaku Oxford Diffraction, 2018)
Empirical absorption correction using spherical harmonics,
 implemented in SCALE3 ABSPACK scaling algorithm.
;
_exptl_crystal_colour green
_exptl_crystal_density_diffrn 1.586
_exptl_crystal_description cobbledstone
_exptl_crystal_F_000 311
_exptl_crystal_size_max 0.16
_exptl_crystal_size_mid 0.12
_exptl_crystal_size_min 0.09
_refine_diff_density_max 0.325
_refine_diff_density_min -0.348
_refine_diff_density_rms 0.060
_refine_ls_extinction_method none
_refine_ls_goodness_of_fit_ref 1.050
_refine_ls_hydrogen_treatment constr
_refine_ls_matrix_type full
_refine_ls_number_parameters 178
_refine_ls_number_reflns 3708
_refine_ls_number_restraints 0
_refine_ls_restrained_S_all 1.050
_refine_ls_R_factor_all 0.0371
_refine_ls_R_factor_gt 0.0301
_refine_ls_shift/su_max 0.000
_refine_ls_shift/su_mean 0.000
_refine_ls_structure_factor_coef Fsqd
_refine_ls_weighting_details 'w=1/[\s^2^(Fo^2^)+(0.0357P)^2^+0.1256P] where P=(Fo^2^+2Fc^2^)/3'
_refine_ls_weighting_scheme calc
_refine_ls_wR_factor_gt 0.0789
_refine_ls_wR_factor_ref 0.0822
_reflns_Friedel_coverage 0.000
_reflns_number_gt 3195
_reflns_number_total 3711
_reflns_threshold_expression 'I > 2\s(I)'
_cod_data_source_file c9cc04673a2.cif
_cod_data_source_block NIP318A
_cod_database_code 7123846
_shelx_space_group_comment
;
The symmetry employed for this shelxl refinement is uniquely defined
by the following loop, which should always be used as a source of
symmetry information in preference to the above space-group names.
They are only intended as comments.
;

loop_
_space_group_symop_operation_xyz
'x, y, z'
'-x, -y, -z'

loop_
_atom_site_label
_atom_site_type_symbol
_atom_site_fract_x
_atom_site_fract_y
_atom_site_fract_z
_atom_site_U_iso_or_equiv
_atom_site_adp_type
_atom_site_occupancy
_atom_site_site_symmetry_order
_atom_site_calc_flag
_atom_site_refinement_flags_posn
_atom_site_refinement_flags_adp
_atom_site_refinement_flags_occupancy
Cu1 Cu 0.500000 0.500000 0.500000 0.02875(8) Uani 1 2 d S . P
O1 O 0.71811(17) 0.72346(13) 0.47899(14) 0.0430(3) Uani 1 1 d . . .
N1 N 0.7619(2) 0.59679(18) 0.13233(18) 0.0525(4) Uani 1 1 d . . .
Cl1 Cl 0.64778(5) 0.58259(5) 0.74485(4) 0.04421(11) Uani 1 1 d . . .
C1 C 0.7407(2) 0.64397(17) 0.36473(18) 0.0348(3) Uani 1 1 d . . .
C2 C 0.76110(19) 0.48252(16) 0.30176(16) 0.0305(3) Uani 1 1 d . . .
N2 N 0.76894(17) 0.46580(15) 0.16508(14) 0.0345(3) Uani 1 1 d . . .
O2 O 0.7497(2) 0.71160(14) 0.25788(15) 0.0515(3) Uani 1 1 d . . .
C3 C 0.76789(18) 0.35496(15) 0.36471(15) 0.0292(3) Uani 1 1 d . . .
N3 N 0.66726(16) 0.35109(14) 0.45304(13) 0.0302(2) Uani 1 1 d . . .
C4 C 0.8758(2) 0.24454(18) 0.33753(18) 0.0375(3) Uani 1 1 d . . .
H4 H 0.949324 0.252643 0.281012 0.045 Uiso 1 1 calc R U .
C5 C 0.8725(2) 0.12261(19) 0.3956(2) 0.0429(4) Uani 1 1 d . . .
H5 H 0.940955 0.045556 0.375789 0.052 Uiso 1 1 calc R U .
C6 C 0.7669(2) 0.11638(19) 0.4830(2) 0.0427(4) Uani 1 1 d . . .
H6 H 0.760671 0.033979 0.521330 0.051 Uiso 1 1 calc R U .
C9 C 0.6118(3) 0.2032(2) -0.0205(2) 0.0537(5) Uani 1 1 d . . .
H9 H 0.510748 0.222215 0.004630 0.064 Uiso 1 1 calc R U .
C8 C 0.7668(2) 0.31737(18) 0.04756(16) 0.0357(3) Uani 1 1 d . . .
C7 C 0.6705(2) 0.23507(18) 0.51227(19) 0.0389(3) Uani 1 1 d . . .
H7 H 0.604748 0.234701 0.576072 0.047 Uiso 1 1 calc R U .
C10 C 0.6119(3) 0.0581(3) -0.1285(2) 0.0684(6) Uani 1 1 d . . .
H10 H 0.509164 -0.022091 -0.176509 0.082 Uiso 1 1 calc R U .
C11 C 0.7611(4) 0.0317(2) -0.1652(2) 0.0639(6) Uani 1 1 d . . .
H11 H 0.759086 -0.066187 -0.237498 0.077 Uiso 1 1 calc R U .
C12 C 0.9141(3) 0.1494(2) -0.0956(2) 0.0576(5) Uani 1 1 d . . .
H12 H 1.015136 0.130559 -0.120819 0.069 Uiso 1 1 calc R U .
C13 C 0.9181(2) 0.2959(2) 0.0122(2) 0.0446(4) Uani 1 1 d . . .
H13 H 1.020183 0.377009 0.058935 0.054 Uiso 1 1 calc R U .

loop_
_atom_site_aniso_label
_atom_site_aniso_U_11
_atom_site_aniso_U_22
_atom_site_aniso_U_33
_atom_site_aniso_U_23
_atom_site_aniso_U_13
_atom_site_aniso_U_12
Cu1 0.03229(13) 0.02653(12) 0.02865(13) 0.00913(9) 0.01017(9) 0.01188(9)
O1 0.0539(7) 0.0290(5) 0.0486(7) 0.0099(5) 0.0239(6) 0.0132(5)
N1 0.0811(12) 0.0409(7) 0.0496(9) 0.0256(7) 0.0304(8) 0.0171(7)
Cl1 0.0421(2) 0.0506(2) 0.03107(19) 0.00794(16) 0.00387(15) 0.01326(17)
C1 0.0376(7) 0.0275(6) 0.0434(8) 0.0156(6) 0.0152(6) 0.0084(5)
C2 0.0334(7) 0.0277(6) 0.0339(7) 0.0124(5) 0.0135(5) 0.0092(5)
N2 0.0389(6) 0.0324(6) 0.0359(6) 0.0145(5) 0.0147(5) 0.0082(5)
O2 0.0793(9) 0.0326(5) 0.0576(8) 0.0243(5) 0.0337(7) 0.0177(6)
C3 0.0317(6) 0.0251(6) 0.0294(6) 0.0083(5) 0.0080(5) 0.0087(5)
N3 0.0352(6) 0.0269(5) 0.0320(6) 0.0120(4) 0.0121(5) 0.0124(4)
C4 0.0396(8) 0.0393(7) 0.0406(8) 0.0165(6) 0.0168(6) 0.0196(6)
C5 0.0483(9) 0.0371(7) 0.0482(9) 0.0166(7) 0.0147(7) 0.0247(7)
C6 0.0514(9) 0.0337(7) 0.0521(9) 0.0235(7) 0.0169(8) 0.0184(7)
C9 0.0414(9) 0.0600(11) 0.0459(10) 0.0073(8) 0.0120(8) -0.0029(8)
C8 0.0406(8) 0.0365(7) 0.0294(7) 0.0110(6) 0.0119(6) 0.0065(6)
C7 0.0463(8) 0.0364(7) 0.0450(8) 0.0218(6) 0.0199(7) 0.0172(6)
C10 0.0688(14) 0.0608(12) 0.0484(11) -0.0019(9) 0.0143(10) -0.0171(10)
C11 0.0952(17) 0.0425(9) 0.0460(10) 0.0026(8) 0.0312(11) 0.0030(10)
C12 0.0683(13) 0.0514(10) 0.0599(12) 0.0142(9) 0.0371(10) 0.0173(9)
C13 0.0430(9) 0.0433(8) 0.0454(9) 0.0111(7) 0.0180(7) 0.0056(7)

loop_
_atom_type_symbol
_atom_type_description
_atom_type_scat_dispersion_real
_atom_type_scat_dispersion_imag
_atom_type_scat_source
C C 0.0033 0.0016 'International Tables Vol C Tables 4.2.6.8 and 6.1.1.4'
H H 0.0000 0.0000 'International Tables Vol C Tables 4.2.6.8 and 6.1.1.4'
Cl Cl 0.1484 0.1585 'International Tables Vol C Tables 4.2.6.8 and 6.1.1.4'
Cu Cu 0.3201 1.2651 'International Tables Vol C Tables 4.2.6.8 and 6.1.1.4'
N N 0.0061 0.0033 'International Tables Vol C Tables 4.2.6.8 and 6.1.1.4'
O O 0.0106 0.0060 'International Tables Vol C Tables 4.2.6.8 and 6.1.1.4'

loop_
_geom_angle_atom_site_label_1
_geom_angle_atom_site_label_2
_geom_angle_atom_site_label_3
_geom_angle
_geom_angle_site_symmetry_1
_geom_angle_site_symmetry_3
N3 Cu1 N3 180.0 2_666 .
N3 Cu1 Cl1 90.12(4) 2_666 .
N3 Cu1 Cl1 89.88(4) . .
N3 Cu1 Cl1 89.88(4) 2_666 2_666
N3 Cu1 Cl1 90.12(4) . 2_666
Cl1 Cu1 Cl1 180.0 . 2_666
N2 N1 O2 104.05(12) . .
O1 C1 O2 120.78(13) . .
O1 C1 C2 135.19(14) . .
O2 C1 C2 104.03(13) . .
N2 C2 C1 105.50(12) . .
N2 C2 C3 125.55(12) . .
C1 C2 C3 128.94(13) . .
N1 N2 C2 115.08(13) . .
N1 N2 C8 116.89(13) . .
C2 N2 C8 127.72(12) . .
N1 O2 C1 111.18(11) . .
N3 C3 C4 121.43(13) . .
N3 C3 C2 116.99(12) . .
C4 C3 C2 121.57(13) . .
C7 N3 C3 118.34(12) . .
C7 N3 Cu1 115.48(10) . .
C3 N3 Cu1 126.13(9) . .
C5 C4 C3 119.18(14) . .
C6 C5 C4 119.33(14) . .
C5 C6 C7 118.49(14) . .
C8 C9 C10 117.33(18) . .
C13 C8 C9 123.33(16) . .
C13 C8 N2 119.29(14) . .
C9 C8 N2 117.37(15) . .
N3 C7 C6 123.08(15) . .
C11 C10 C9 120.89(19) . .
C10 C11 C12 120.30(18) . .
C11 C12 C13 120.22(19) . .
C8 C13 C12 117.92(16) . .

loop_
_geom_bond_atom_site_label_1
_geom_bond_atom_site_label_2
_geom_bond_distance
_geom_bond_site_symmetry_2
Cu1 N3 2.0285(11) 2_666
Cu1 N3 2.0285(11) .
Cu1 Cl1 2.2729(4) .
Cu1 Cl1 2.2729(4) 2_666
O1 C1 1.2089(19) .
N1 N2 1.3065(18) .
N1 O2 1.376(2) .
C1 O2 1.3991(19) .
C1 C2 1.4128(19) .
C2 N2 1.3512(19) .
C2 C3 1.4606(18) .
N2 C8 1.4517(19) .
C3 N3 1.3503(18) .
C3 C4 1.3907(19) .
N3 C7 1.3417(18) .
C4 C5 1.382(2) .
C5 C6 1.378(2) .
C6 C7 1.379(2) .
C9 C8 1.372(2) .
C9 C10 1.390(3) .
C8 C13 1.371(2) .
C10 C11 1.368(3) .
C11 C12 1.376(3) .
C12 C13 1.387(3) .

loop_
_geom_torsion_atom_site_label_1
_geom_torsion_atom_site_label_2
_geom_torsion_atom_site_label_3
_geom_torsion_atom_site_label_4
_geom_torsion
O1 C1 C2 N2 175.63(19)
O2 C1 C2 N2 -3.64(16)
O1 C1 C2 C3 -2.7(3)
O2 C1 C2 C3 177.99(14)
O2 N1 N2 C2 0.5(2)
O2 N1 N2 C8 174.69(13)
C1 C2 N2 N1 2.08(19)
C3 C2 N2 N1 -179.47(15)
C1 C2 N2 C8 -171.37(14)
C3 C2 N2 C8 7.1(2)
N2 N1 O2 C1 -3.0(2)
O1 C1 O2 N1 -175.22(16)
C2 C1 O2 N1 4.18(18)
N2 C2 C3 N3 -143.59(14)
C1 C2 C3 N3 34.5(2)
N2 C2 C3 C4 37.7(2)
C1 C2 C3 C4 -144.19(16)
C4 C3 N3 C7 -1.4(2)
C2 C3 N3 C7 179.88(13)
C4 C3 N3 Cu1 -178.67(11)
C2 C3 N3 Cu1 2.65(18)
N3 C3 C4 C5 3.7(2)
C2 C3 C4 C5 -177.71(14)
C3 C4 C5 C6 -2.1(3)
C4 C5 C6 C7 -1.4(3)
C10 C9 C8 C13 1.2(3)
C10 C9 C8 N2 -177.24(19)
N1 N2 C8 C13 79.0(2)
C2 N2 C8 C13 -107.69(19)
N1 N2 C8 C9 -102.48(19)
C2 N2 C8 C9 70.9(2)
C3 N3 C7 C6 -2.4(2)
Cu1 N3 C7 C6 175.15(14)
C5 C6 C7 N3 3.8(3)
C8 C9 C10 C11 -0.3(4)
C9 C10 C11 C12 -0.2(4)
C10 C11 C12 C13 -0.2(4)
C9 C8 C13 C12 -1.6(3)
N2 C8 C13 C12 176.87(17)
C11 C12 C13 C8 1.0(3)
